data_7150539
loop_
_publ_author_name
'O'Leary, Jane'
'Wallis, John D.'

_publ_section_title
;
 Interactions and reactions in some 2,2&#x2032;-disubstituted
 biphenyls---an open or shut case
;
_journal_issue 2
_journal_name_full 'Organic &amp; Biomolecular Chemistry'
_journal_page_first 225
_journal_page_last 228
_journal_paper_doi 10.1039/b814615b
_journal_volume 7
_journal_year 2009
_chemical_formula_sum 'C16 H16 N2 O2'
_chemical_formula_weight 268.31
_chemical_melting_point 382(2)
_chemical_name_common E-2-(2-(Dimethylamino)biphen-2-yl)-1-nitroethene
_chemical_name_systematic
;
E-2-(2-(Dimethylamino)biphen-2-yl)-1-nitroethene
;
_space_group_IT_number 2
_symmetry_cell_setting triclinic
_symmetry_space_group_name_Hall '-P 1'
_symmetry_space_group_name_H-M 'P -1'
_atom_sites_solution_hydrogens difmap
_atom_sites_solution_primary direct
_atom_sites_solution_secondary difmap
_audit_creation_method SHELXL-97
_cell_angle_alpha 92.1632(14)
_cell_angle_beta 96.4141(15)
_cell_angle_gamma 116.416(2)
_cell_formula_units_Z 4
_cell_length_a 8.8510(2)
_cell_length_b 9.8816(3)
_cell_length_c 18.2164(7)
_cell_measurement_reflns_used 11811
_cell_measurement_temperature 120(2)
_cell_measurement_theta_max 27.48
_cell_measurement_theta_min 2.91
_cell_volume 1411.10(8)
_computing_cell_refinement
;
DENZO (Otwinowski and Minor, 1997) and COLLECT (Hooft, 1998)
;
_computing_data_collection
;
DENZO (Otwinowski and Minor, 1997) and COLLECT (Hooft, 1998)
;
_computing_data_reduction
;
DENZO (Otwinowski and Minor, 1997) and COLLECT (Hooft, 1998)
;
_computing_molecular_graphics 'ORTEPIII (Johnson and Burnett, 1996)'
_computing_publication_material 'SHELXL-97 (Sheldrick, 1997)'
_computing_structure_refinement 'SHELXL-97 (Sheldrick, 1997)'
_computing_structure_solution 'SHELXS-97 (Sheldrick, 1990)'
_diffrn_ambient_temperature 120(2)
_diffrn_detector_area_resol_mean 9.091
_diffrn_measured_fraction_theta_full 0.970
_diffrn_measured_fraction_theta_max 0.970
_diffrn_measurement_device_type 'Enraf Nonius KappaCCD area detector'
_diffrn_measurement_method 'Phi and Omega scans to fill Ewald sphere'
_diffrn_radiation_monochromator graphite
_diffrn_radiation_source 'Enraf Nonius FR591 rotating anode'
_diffrn_radiation_type MoK\a
_diffrn_radiation_wavelength 0.71073
_diffrn_reflns_av_R_equivalents 0.0714
_diffrn_reflns_av_sigmaI/netI 0.1009
_diffrn_reflns_limit_h_max 11
_diffrn_reflns_limit_h_min -11
_diffrn_reflns_limit_k_max 12
_diffrn_reflns_limit_k_min -12
_diffrn_reflns_limit_l_max 23
_diffrn_reflns_limit_l_min -23
_diffrn_reflns_number 19677
_diffrn_reflns_theta_full 27.45
_diffrn_reflns_theta_max 27.48
_diffrn_reflns_theta_min 2.91
_exptl_absorpt_coefficient_mu 0.085
_exptl_absorpt_correction_T_max 0.996
_exptl_absorpt_correction_T_min 0.952
_exptl_absorpt_correction_type multi-scan
_exptl_absorpt_process_details
;
using multiple and symmetry-related data measurements via the
program SORTAV (Blessing, 1995)
See R.H. Blessing, Acta Cryst., (1995), A51, 33-38
;
_exptl_crystal_colour yellow
_exptl_crystal_density_diffrn 1.263
_exptl_crystal_density_method 'not measured'
_exptl_crystal_description block
_exptl_crystal_F_000 568
_exptl_crystal_size_max 0.14
_exptl_crystal_size_mid 0.08
_exptl_crystal_size_min 0.08
_refine_diff_density_max 0.454
_refine_diff_density_min -0.381
_refine_diff_density_rms 0.077
_refine_ls_extinction_method none
_refine_ls_goodness_of_fit_ref 1.032
_refine_ls_hydrogen_treatment mixed
_refine_ls_matrix_type full
_refine_ls_number_parameters 425
_refine_ls_number_reflns 6274
_refine_ls_number_restraints 0
_refine_ls_restrained_S_all 1.032
_refine_ls_R_factor_all 0.1387
_refine_ls_R_factor_gt 0.0787
_refine_ls_shift/su_max 0.005
_refine_ls_shift/su_mean 0.001
_refine_ls_structure_factor_coef Fsqd
_refine_ls_weighting_details 'calc w=1/[\s^2^(Fo^2^)+(0.1347P)^2^+0.0000P] where P=(Fo^2^+2Fc^2^)/3'
_refine_ls_weighting_scheme calc
_refine_ls_wR_factor_gt 0.2126
_refine_ls_wR_factor_ref 0.2342
_reflns_number_gt 3631
_reflns_number_total 6274
_reflns_threshold_expression >2sigma(I)
_cod_data_source_file b814615b.txt
_cod_data_source_block c:\xray\compound5
_cod_depositor_comments
;
The following automatic conversions were performed:

'_chemical_melting_point' value '380-384' was changed to '382(2)' -
the average value was taken and precision was estimated.

Automatic conversion script
Id: cif_fix_values 1646 2011-03-28 12:23:43Z adriana 
;
_cod_original_sg_symbol_H-M P-1
_cod_database_code 7150539

loop_
_symmetry_equiv_pos_as_xyz
'x, y, z'
'-x, -y, -z'

loop_
_atom_site_label
_atom_site_type_symbol
_atom_site_fract_x
_atom_site_fract_y
_atom_site_fract_z
_atom_site_U_iso_or_equiv
_atom_site_adp_type
_atom_site_occupancy
_atom_site_symmetry_multiplicity
_atom_site_calc_flag
_atom_site_refinement_flags
_atom_site_disorder_assembly
_atom_site_disorder_group
O1A O 0.4288(3) 0.4400(3) 0.39322(12) 0.0411(6) Uani 1 1 d . . .
O2A O 0.2755(3) 0.5217(3) 0.32539(12) 0.0421(6) Uani 1 1 d . . .
N1A N 0.2998(3) 0.9346(3) 0.40848(13) 0.0282(6) Uani 1 1 d . . .
N2A N 0.3384(3) 0.5061(3) 0.38632(14) 0.0293(6) Uani 1 1 d . . .
C1A C 0.0078(3) 0.8002(3) 0.43395(15) 0.0232(6) Uani 1 1 d . . .
C2A C 0.1216(3) 0.8762(3) 0.38426(15) 0.0246(6) Uani 1 1 d . . .
C3A C 0.0550(4) 0.8937(3) 0.31343(16) 0.0321(7) Uani 1 1 d . . .
C4A C -0.1182(4) 0.8412(4) 0.29387(18) 0.0387(8) Uani 1 1 d . . .
C5A C -0.2297(4) 0.7708(3) 0.34289(18) 0.0360(8) Uani 1 1 d . . .
C6A C -0.1670(4) 0.7505(3) 0.41257(17) 0.0293(7) Uani 1 1 d . . .
C7A C 0.0670(3) 0.7703(3) 0.50878(15) 0.0230(6) Uani 1 1 d . . .
C8A C 0.1612(3) 0.6859(3) 0.51709(15) 0.0229(6) Uani 1 1 d . . .
C9A C 0.2084(4) 0.6574(3) 0.58921(16) 0.0282(7) Uani 1 1 d . . .
C10A C 0.1653(4) 0.7108(3) 0.65054(17) 0.0324(7) Uani 1 1 d . . .
C11A C 0.0728(4) 0.7922(3) 0.64223(17) 0.0316(7) Uani 1 1 d . . .
C12A C 0.0248(4) 0.8220(3) 0.57152(16) 0.0277(6) Uani 1 1 d . . .
C13A C 0.2022(4) 0.6263(3) 0.45223(17) 0.0264(6) Uani 1 1 d . . .
C14A C 0.3117(4) 0.5674(3) 0.45329(16) 0.0260(6) Uani 1 1 d . . .
C15A C 0.3672(4) 1.0748(4) 0.46002(18) 0.0378(8) Uani 1 1 d . . .
H15A H 0.3655 1.1578 0.4327 0.057 Uiso 1 1 calc R . .
H15B H 0.4846 1.1018 0.4818 0.057 Uiso 1 1 calc R . .
H15C H 0.2962 1.0575 0.4996 0.057 Uiso 1 1 calc R . .
C16A C 0.4064(4) 0.9550(4) 0.35037(19) 0.0454(9) Uani 1 1 d . . .
H16A H 0.3560 0.8634 0.3153 0.068 Uiso 1 1 calc R . .
H16B H 0.5207 0.9734 0.3726 0.068 Uiso 1 1 calc R . .
H16C H 0.4141 1.0421 0.3241 0.068 Uiso 1 1 calc R . .
O1B O 1.0074(3) 0.9869(2) 0.10912(12) 0.0365(5) Uani 1 1 d . . .
O2B O 0.9015(3) 1.0997(3) 0.17603(11) 0.0387(6) Uani 1 1 d . . .
N1B N 0.8679(3) 1.4749(3) 0.09673(13) 0.0285(6) Uani 1 1 d . . .
N2B N 0.9210(3) 1.0564(3) 0.11505(14) 0.0288(6) Uani 1 1 d . . .
C1B C 0.5583(3) 1.3274(3) 0.07101(16) 0.0261(6) Uani 1 1 d . . .
C2B C 0.7052(4) 1.4231(3) 0.12107(15) 0.0260(6) Uani 1 1 d . . .
C3B C 0.6876(4) 1.4651(3) 0.19239(17) 0.0308(7) Uani 1 1 d . . .
C4B C 0.5264(4) 1.4142(4) 0.2140(2) 0.0400(8) Uani 1 1 d . . .
C5B C 0.3826(4) 1.3275(4) 0.1641(2) 0.0406(8) Uani 1 1 d . . .
C6B C 0.3987(4) 1.2838(3) 0.09332(18) 0.0323(7) Uani 1 1 d . . .
C7B C 0.5679(3) 1.2702(3) -0.00389(15) 0.0253(6) Uani 1 1 d . . .
C8B C 0.6515(3) 1.1800(3) -0.01387(15) 0.0237(6) Uani 1 1 d . . .
C9B C 0.6457(4) 1.1190(3) -0.08584(16) 0.0284(7) Uani 1 1 d . . .
C10B C 0.5630(4) 1.1508(4) -0.14684(18) 0.0345(7) Uani 1 1 d . . .
C11B C 0.4856(4) 1.2428(4) -0.13727(17) 0.0365(8) Uani 1 1 d . . .
C12B C 0.4860(4) 1.3007(3) -0.06709(17) 0.0320(7) Uani 1 1 d . . .
C13B C 0.7385(3) 1.1458(3) 0.05064(16) 0.0249(6) Uani 1 1 d . . .
C14B C 0.8453(4) 1.0863(3) 0.04822(16) 0.0248(6) Uani 1 1 d . . .
C15B C 0.8987(4) 1.5921(4) 0.04451(18) 0.0373(8) Uani 1 1 d . . .
H15D H 0.8038 1.5548 0.0036 0.056 Uiso 1 1 calc R . .
H15E H 1.0050 1.6147 0.0247 0.056 Uiso 1 1 calc R . .
H15F H 0.9079 1.6846 0.0706 0.056 Uiso 1 1 calc R . .
C16B C 1.0138(4) 1.5199(4) 0.15428(19) 0.0428(8) Uani 1 1 d . . .
H16D H 1.0357 1.6154 0.1819 0.064 Uiso 1 1 calc R . .
H16E H 1.1143 1.5339 0.1314 0.064 Uiso 1 1 calc R . .
H16F H 0.9898 1.4407 0.1883 0.064 Uiso 1 1 calc R . .
H3A H 0.128(5) 0.937(5) 0.278(2) 0.064 Uiso 1 1 d . . .
H4A H -0.158(5) 0.853(4) 0.242(2) 0.064 Uiso 1 1 d . . .
H5A H -0.347(5) 0.742(5) 0.329(2) 0.064 Uiso 1 1 d . . .
H6A H -0.248(5) 0.699(4) 0.453(2) 0.064 Uiso 1 1 d . . .
H9A H 0.270(5) 0.588(5) 0.593(2) 0.064 Uiso 1 1 d . . .
H10A H 0.208(5) 0.693(4) 0.703(2) 0.064 Uiso 1 1 d . . .
H11A H 0.041(5) 0.837(5) 0.687(2) 0.064 Uiso 1 1 d . . .
H12A H -0.040(5) 0.882(5) 0.567(2) 0.064 Uiso 1 1 d . . .
H13A H 0.150(5) 0.626(4) 0.402(2) 0.064 Uiso 1 1 d . . .
H14A H 0.381(5) 0.555(4) 0.498(2) 0.064 Uiso 1 1 d . . .
H3B H 0.792(5) 1.532(5) 0.229(2) 0.064 Uiso 1 1 d . . .
H4B H 0.522(5) 1.453(5) 0.263(2) 0.064 Uiso 1 1 d . . .
H5B H 0.267(5) 1.274(5) 0.177(2) 0.064 Uiso 1 1 d . . .
H6B H 0.290(5) 1.212(5) 0.056(2) 0.064 Uiso 1 1 d . . .
H9B H 0.703(5) 1.054(5) -0.090(2) 0.064 Uiso 1 1 d . . .
H10B H 0.558(5) 1.108(4) -0.200(2) 0.064 Uiso 1 1 d . . .
H11B H 0.417(5) 1.266(5) -0.181(2) 0.064 Uiso 1 1 d . . .
H12B H 0.433(5) 1.363(5) -0.057(2) 0.064 Uiso 1 1 d . . .
H13B H 0.716(5) 1.166(4) 0.100(2) 0.064 Uiso 1 1 d . . .
H14B H 0.883(5) 1.065(5) 0.006(2) 0.064 Uiso 1 1 d . . .

loop_
_atom_site_aniso_label
_atom_site_aniso_U_11
_atom_site_aniso_U_22
_atom_site_aniso_U_33
_atom_site_aniso_U_23
_atom_site_aniso_U_13
_atom_site_aniso_U_12
O1A 0.0467(13) 0.0501(14) 0.0438(13) 0.0045(11) 0.0135(11) 0.0356(12)
O2A 0.0510(14) 0.0588(16) 0.0295(12) 0.0069(11) 0.0089(10) 0.0355(13)
N1A 0.0268(13) 0.0309(14) 0.0297(13) 0.0059(11) 0.0090(10) 0.0142(11)
N2A 0.0258(13) 0.0305(14) 0.0334(14) 0.0051(11) 0.0088(11) 0.0132(12)
C1A 0.0275(15) 0.0195(14) 0.0230(14) 0.0005(11) 0.0040(11) 0.0110(12)
C2A 0.0299(15) 0.0194(14) 0.0256(14) 0.0016(11) 0.0009(12) 0.0128(13)
C3A 0.0426(19) 0.0242(16) 0.0264(16) 0.0029(12) 0.0020(13) 0.0131(15)
C4A 0.043(2) 0.0310(18) 0.0323(18) 0.0030(14) -0.0069(15) 0.0111(16)
C5A 0.0300(17) 0.0258(16) 0.0430(19) 0.0018(14) -0.0078(14) 0.0074(14)
C6A 0.0286(16) 0.0223(15) 0.0354(17) 0.0019(13) 0.0031(13) 0.0106(13)
C7A 0.0193(14) 0.0205(14) 0.0260(15) 0.0019(11) 0.0022(11) 0.0064(12)
C8A 0.0219(14) 0.0185(14) 0.0260(15) 0.0008(11) 0.0026(11) 0.0073(12)
C9A 0.0287(16) 0.0251(15) 0.0301(16) 0.0051(12) 0.0050(12) 0.0112(13)
C10A 0.0346(17) 0.0303(17) 0.0294(16) 0.0052(13) 0.0035(13) 0.0120(15)
C11A 0.0383(18) 0.0280(17) 0.0273(16) 0.0012(13) 0.0089(13) 0.0131(15)
C12A 0.0297(16) 0.0271(16) 0.0282(16) 0.0026(12) 0.0064(12) 0.0140(14)
C13A 0.0252(15) 0.0203(14) 0.0311(16) 0.0001(12) 0.0039(12) 0.0081(13)
C14A 0.0260(15) 0.0235(15) 0.0282(16) 0.0037(12) 0.0051(12) 0.0105(13)
C15A 0.0310(17) 0.0340(18) 0.0426(19) 0.0018(15) 0.0025(14) 0.0104(15)
C16A 0.0375(19) 0.059(2) 0.040(2) 0.0099(17) 0.0153(15) 0.0193(18)
O1B 0.0377(12) 0.0416(13) 0.0424(13) 0.0072(10) 0.0076(10) 0.0280(11)
O2B 0.0507(14) 0.0491(14) 0.0259(11) 0.0008(10) 0.0045(10) 0.0317(12)
N1B 0.0209(12) 0.0285(13) 0.0330(14) -0.0018(11) 0.0031(10) 0.0091(11)
N2B 0.0278(13) 0.0271(13) 0.0319(14) 0.0044(11) 0.0067(10) 0.0120(11)
C1B 0.0263(15) 0.0234(15) 0.0322(16) 0.0014(12) 0.0033(12) 0.0149(13)
C2B 0.0282(15) 0.0209(15) 0.0318(16) 0.0039(12) 0.0096(12) 0.0124(13)
C3B 0.0382(18) 0.0249(16) 0.0307(16) 0.0023(13) 0.0086(14) 0.0146(15)
C4B 0.049(2) 0.040(2) 0.0413(19) 0.0041(16) 0.0205(16) 0.0255(18)
C5B 0.0349(19) 0.0364(19) 0.053(2) 0.0000(16) 0.0205(16) 0.0156(16)
C6B 0.0255(16) 0.0264(16) 0.0447(19) 0.0009(14) 0.0085(14) 0.0109(14)
C7B 0.0198(14) 0.0203(14) 0.0315(16) 0.0018(12) 0.0028(12) 0.0055(12)
C8B 0.0223(14) 0.0200(14) 0.0255(15) 0.0035(11) 0.0058(11) 0.0060(12)
C9B 0.0249(15) 0.0272(16) 0.0287(16) 0.0031(12) 0.0064(12) 0.0071(13)
C10B 0.0348(17) 0.0339(18) 0.0272(17) 0.0035(14) 0.0038(13) 0.0089(15)
C11B 0.0329(17) 0.0352(18) 0.0334(18) 0.0062(14) -0.0036(14) 0.0100(15)
C12B 0.0266(16) 0.0270(16) 0.0396(18) 0.0035(13) -0.0027(13) 0.0114(14)
C13B 0.0251(15) 0.0202(15) 0.0269(15) 0.0025(12) 0.0082(12) 0.0070(12)
C14B 0.0265(15) 0.0222(15) 0.0240(15) 0.0013(12) 0.0050(12) 0.0092(12)
C15B 0.0334(18) 0.0359(18) 0.0419(19) 0.0071(15) 0.0089(14) 0.0141(15)
C16B 0.0283(17) 0.047(2) 0.045(2) -0.0038(16) -0.0003(15) 0.0109(16)

loop_
_atom_type_symbol
_atom_type_description
_atom_type_scat_dispersion_real
_atom_type_scat_dispersion_imag
_atom_type_scat_source
C C 0.0033 0.0016 'International Tables Vol C Tables 4.2.6.8 and 6.1.1.4'
H H 0.0000 0.0000 'International Tables Vol C Tables 4.2.6.8 and 6.1.1.4'
N N 0.0061 0.0033 'International Tables Vol C Tables 4.2.6.8 and 6.1.1.4'
O O 0.0106 0.0060 'International Tables Vol C Tables 4.2.6.8 and 6.1.1.4'

loop_
_geom_angle_atom_site_label_1
_geom_angle_atom_site_label_2
_geom_angle_atom_site_label_3
_geom_angle
_geom_angle_site_symmetry_1
_geom_angle_site_symmetry_3
_geom_angle_publ_flag
C2A N1A C16A 116.1(2) . . ?
C2A N1A C15A 112.0(2) . . ?
C16A N1A C15A 110.8(3) . . ?
O2A N2A O1A 122.7(2) . . ?
O2A N2A C14A 120.6(2) . . ?
O1A N2A C14A 116.7(2) . . ?
C6A C1A C2A 119.1(2) . . ?
C6A C1A C7A 118.8(2) . . ?
C2A C1A C7A 122.2(2) . . ?
C3A C2A C1A 118.7(3) . . ?
C3A C2A N1A 122.8(3) . . ?
C1A C2A N1A 118.4(2) . . ?
C4A C3A C2A 120.6(3) . . ?
C5A C4A C3A 121.0(3) . . ?
C4A C5A C6A 119.4(3) . . ?
C5A C6A C1A 121.2(3) . . ?
C12A C7A C8A 119.1(2) . . ?
C12A C7A C1A 119.4(2) . . ?
C8A C7A C1A 121.4(2) . . ?
C9A C8A C7A 118.5(2) . . ?
C9A C8A C13A 121.2(2) . . ?
C7A C8A C13A 120.3(2) . . ?
C10A C9A C8A 121.1(3) . . ?
C9A C10A C11A 120.3(3) . . ?
C10A C11A C12A 119.7(3) . . ?
C7A C12A C11A 121.3(3) . . ?
C14A C13A C8A 125.4(3) . . ?
C13A C14A N2A 121.1(3) . . ?
C2B N1B C16B 116.5(2) . . ?
C2B N1B C15B 112.5(2) . . ?
C16B N1B C15B 111.1(3) . . ?
O2B N2B O1B 121.9(2) . . ?
O2B N2B C14B 120.5(2) . . ?
O1B N2B C14B 117.6(2) . . ?
C6B C1B C2B 118.7(3) . . ?
C6B C1B C7B 119.0(3) . . ?
C2B C1B C7B 122.3(2) . . ?
C3B C2B C1B 119.4(3) . . ?
C3B C2B N1B 121.9(3) . . ?
C1B C2B N1B 118.7(2) . . ?
C2B C3B C4B 120.4(3) . . ?
C5B C4B C3B 120.2(3) . . ?
C4B C5B C6B 119.7(3) . . ?
C5B C6B C1B 121.4(3) . . ?
C12B C7B C8B 118.4(3) . . ?
C12B C7B C1B 119.8(2) . . ?
C8B C7B C1B 121.8(2) . . ?
C7B C8B C9B 119.5(2) . . ?
C7B C8B C13B 119.9(2) . . ?
C9B C8B C13B 120.6(2) . . ?
C10B C9B C8B 120.6(3) . . ?
C11B C10B C9B 119.9(3) . . ?
C10B C11B C12B 120.5(3) . . ?
C11B C12B C7B 121.1(3) . . ?
C14B C13B C8B 125.5(3) . . ?
C13B C14B N2B 120.4(3) . . ?

loop_
_geom_bond_atom_site_label_1
_geom_bond_atom_site_label_2
_geom_bond_distance
_geom_bond_site_symmetry_2
_geom_bond_publ_flag
O1A N2A 1.237(3) . ?
O2A N2A 1.232(3) . ?
N1A C2A 1.425(4) . ?
N1A C16A 1.456(4) . ?
N1A C15A 1.483(4) . ?
N2A C14A 1.431(4) . ?
C1A C6A 1.400(4) . ?
C1A C2A 1.407(4) . ?
C1A C7A 1.493(4) . ?
C2A C3A 1.407(4) . ?
C3A C4A 1.379(4) . ?
C4A C5A 1.374(5) . ?
C5A C6A 1.386(4) . ?
C7A C12A 1.389(4) . ?
C7A C8A 1.418(4) . ?
C8A C9A 1.411(4) . ?
C8A C13A 1.452(4) . ?
C9A C10A 1.379(4) . ?
C10A C11A 1.380(4) . ?
C11A C12A 1.394(4) . ?
C13A C14A 1.332(4) . ?
O1B N2B 1.244(3) . ?
O2B N2B 1.233(3) . ?
N1B C2B 1.427(4) . ?
N1B C16B 1.455(4) . ?
N1B C15B 1.477(4) . ?
N2B C14B 1.428(4) . ?
C1B C6B 1.395(4) . ?
C1B C2B 1.411(4) . ?
C1B C7B 1.483(4) . ?
C2B C3B 1.395(4) . ?
C3B C4B 1.395(4) . ?
C4B C5B 1.375(5) . ?
C5B C6B 1.387(5) . ?
C7B C12B 1.406(4) . ?
C7B C8B 1.407(4) . ?
C8B C9B 1.408(4) . ?
C8B C13B 1.465(4) . ?
C9B C10B 1.385(4) . ?
C10B C11B 1.377(4) . ?
C11B C12B 1.380(4) . ?
C13B C14B 1.320(4) . ?
